data_7153883
loop_
_publ_author_name
'Kavala, Miroslav'
'Brezov\'a, Vlasta'
'Svorc, Lubom\'ir'
'Vihonsk\'a, Zuzana'
'Olejn\'ikov\'a, Petra'
'Moncol, J\'an'
'Ko\<z\'i\<sek, Jozef'
'Herich, Peter'
'Szolcs\'anyi, Peter'

_publ_section_title
;
 Synthesis, physicochemical properties and antimicrobial activity of
 mono-/dinitroxyl amides.
;
_journal_issue 25
_journal_name_full 'Organic &amp; biomolecular chemistry'
_journal_page_first 4491
_journal_page_last 4502
_journal_paper_doi 10.1039/c4ob00302k
_journal_volume 12
_journal_year 2014
_chemical_formula_moiety 'C14 H27 N2 O3'
_chemical_formula_sum 'C14 H27 N2 O3'
_chemical_formula_weight 271.38
_chemical_name_systematic
; 
 4-tert-Butoxycarbonylamino-2,2,6,6-tetramethylpiperidin-1-oxid
;
_space_group_IT_number 62
_symmetry_cell_setting orthorhombic
_symmetry_space_group_name_Hall '-P 2ac 2n'
_symmetry_space_group_name_H-M 'P n m a'
_atom_sites_solution_hydrogens geom
_atom_sites_solution_primary direct
_atom_sites_solution_secondary difmap
_audit_creation_method SHELXL-97
_cell_angle_alpha 90.00
_cell_angle_beta 90.00
_cell_angle_gamma 90.00
_cell_formula_units_Z 4
_cell_length_a 11.94158(18)
_cell_length_b 12.0243(2)
_cell_length_c 11.31901(19)
_cell_measurement_reflns_used 13181
_cell_measurement_temperature 293(1)
_cell_measurement_theta_max 26.37
_cell_measurement_theta_min 2.99
_cell_volume 1625.29(5)
_computing_cell_refinement 'CrysAlis CCD'
_computing_data_collection 'CrysAlis CCD (Oxford Diffraction, 2010)'
_computing_data_reduction 'CrysAlis RED (Oxford Diffraction, 2010)'
_computing_molecular_graphics 'DIAMOND (Brandenburg, 1998)'
_computing_publication_material ' enCIFer (Allen et al., 2008)'
_computing_structure_refinement 'SHELXL-97 (Sheldrick, 1997)'
_computing_structure_solution 'SHELXS-97 (Sheldrick, 1990)'
_diffrn_ambient_temperature 293(1)
_diffrn_detector_area_resol_mean 10.4340
_diffrn_measured_fraction_theta_full 0.997
_diffrn_measured_fraction_theta_max 0.961
_diffrn_measurement_device_type 'Xcalibur, Ruby, Gemini'
_diffrn_measurement_method '\w scans'
_diffrn_radiation_monochromator graphite
_diffrn_radiation_source 'Enhance (Mo) X-ray Source'
_diffrn_radiation_type MoK\a
_diffrn_radiation_wavelength 0.71073
_diffrn_reflns_av_R_equivalents 0.0193
_diffrn_reflns_av_sigmaI/netI 0.0232
_diffrn_reflns_limit_h_max 14
_diffrn_reflns_limit_h_min -14
_diffrn_reflns_limit_k_max 15
_diffrn_reflns_limit_k_min -15
_diffrn_reflns_limit_l_max 14
_diffrn_reflns_limit_l_min -14
_diffrn_reflns_number 45971
_diffrn_reflns_theta_full 26.32
_diffrn_reflns_theta_max 26.37
_diffrn_reflns_theta_min 2.48
_diffrn_standards_decay_% 0
_diffrn_standards_interval_time 0
_diffrn_standards_number 0
_exptl_absorpt_coefficient_mu 0.077
_exptl_absorpt_correction_T_max 0.981
_exptl_absorpt_correction_T_min 0.960
_exptl_absorpt_correction_type analytical
_exptl_absorpt_process_details
;
CrysAlisPro, Agilent Technologies,
Version 1.171.36.24a (release 19-12-2012 CrysAlis171 .NET)
(compiled Dec 19 2012,11:08:27)
Analytical numeric absorption correction using a multifaceted crystal
            model based on expressions derived by R.C. Clark & J.S. Reid.
(Clark, R. C. & Reid, J. S. (1995). Acta Cryst. A51, 887-897)
;
_exptl_crystal_colour orange
_exptl_crystal_density_diffrn 1.109
_exptl_crystal_density_method 'not measured'
_exptl_crystal_description rod
_exptl_crystal_F_000 596
_exptl_crystal_size_max 0.93
_exptl_crystal_size_mid 0.44
_exptl_crystal_size_min 0.25
_refine_diff_density_max 0.193
_refine_diff_density_min -0.248
_refine_diff_density_rms 0.036
_refine_ls_extinction_method none
_refine_ls_goodness_of_fit_ref 1.076
_refine_ls_hydrogen_treatment mixed
_refine_ls_matrix_type full
_refine_ls_number_parameters 113
_refine_ls_number_reflns 1733
_refine_ls_number_restraints 2
_refine_ls_restrained_S_all 1.075
_refine_ls_R_factor_all 0.0640
_refine_ls_R_factor_gt 0.0580
_refine_ls_shift/su_max 0.000
_refine_ls_shift/su_mean 0.000
_refine_ls_structure_factor_coef Fsqd
_refine_ls_weighting_details 'calc w=1/[\s^2^(Fo^2^)+(0.0875P)^2^+0.4788P] where P=(Fo^2^+2Fc^2^)/3'
_refine_ls_weighting_scheme calc
_refine_ls_wR_factor_gt 0.1661
_refine_ls_wR_factor_ref 0.1727
_reflns_number_gt 1499
_reflns_number_total 1733
_reflns_threshold_expression >2sigma(I)
_cod_data_source_file c4ob00302k2.cif
_cod_data_source_block CCDC-953447
_cod_database_code 7153883

loop_
_symmetry_equiv_pos_as_xyz
'x, y, z'
'-x+1/2, -y, z+1/2'
'x+1/2, -y+1/2, -z+1/2'
'-x, y+1/2, -z'
'-x, -y, -z'
'x-1/2, y, -z-1/2'
'-x-1/2, y-1/2, z-1/2'
'x, -y-1/2, z'

loop_
_atom_site_label
_atom_site_type_symbol
_atom_site_fract_x
_atom_site_fract_y
_atom_site_fract_z
_atom_site_U_iso_or_equiv
_atom_site_adp_type
_atom_site_occupancy
_atom_site_symmetry_multiplicity
_atom_site_calc_flag
_atom_site_refinement_flags
C1 C 0.63576(13) 0.36048(14) 0.64181(16) 0.0566(5) Uani 1 1 d .
C2 C 0.50857(14) 0.35191(17) 0.6281(2) 0.0675(6) Uani 1 1 d .
H2A H 0.473(2) 0.3486(18) 0.704(2) 0.081 Uiso 1 1 d .
H2B H 0.4851(19) 0.4227(19) 0.595(2) 0.081 Uiso 1 1 d .
C3 C 0.46938(18) 0.2500 0.5604(2) 0.0757(9) Uani 1 2 d S
H3A H 0.499(3) 0.2500 0.477(3) 0.091 Uiso 1 2 d S
C4 C 0.69246(18) 0.4001(2) 0.5283(2) 0.0901(8) Uani 1 1 d .
H4C H 0.7719 0.4042 0.5405 0.108 Uiso 1 1 calc R
H4B H 0.6644 0.4723 0.5075 0.108 Uiso 1 1 calc R
H4A H 0.6767 0.3486 0.4656 0.108 Uiso 1 1 calc R
C5 C 0.66388(19) 0.43909(17) 0.7442(3) 0.0882(8) Uani 1 1 d .
H5C H 0.7437 0.4443 0.7527 0.106 Uiso 1 1 calc R
H5B H 0.6319 0.4107 0.8159 0.106 Uiso 1 1 calc R
H5A H 0.6336 0.5115 0.7281 0.106 Uiso 1 1 calc R
C6 C 0.28909(18) 0.2500 0.4530(2) 0.0559(6) Uani 1 2 d S
C7 C 0.09154(18) 0.2500 0.3903(2) 0.0583(6) Uani 1 2 d S
C8 C 0.0994(2) 0.1484(2) 0.3152(3) 0.1134(11) Uani 1 1 d .
H8C H 0.1678 0.1503 0.2707 0.136 Uiso 1 1 calc R
H8B H 0.0369 0.1461 0.2619 0.136 Uiso 1 1 calc R
H8A H 0.0985 0.0835 0.3646 0.136 Uiso 1 1 calc R
C9 C -0.0141(3) 0.2500 0.4606(4) 0.145(2) Uani 1 2 d SD
H9B H -0.017(4) 0.190(2) 0.516(3) 0.174 Uiso 1 1 d D
H9A H -0.081(3) 0.2500 0.414(4) 0.174 Uiso 1 2 d SD
N1 N 0.68198(13) 0.2500 0.67296(15) 0.0439(4) Uani 1 2 d S
N2 N 0.34742(17) 0.2500 0.5528(2) 0.1082(13) Uani 1 2 d S
H2N H 0.3105 0.2500 0.6181 0.130 Uiso 1 2 calc SR
O1 O 0.78597(12) 0.2500 0.70222(16) 0.0592(5) Uani 1 2 d S
O2 O 0.17919(13) 0.2500 0.48000(15) 0.0778(7) Uani 1 2 d S
O3 O 0.32844(14) 0.2500 0.35638(16) 0.0742(6) Uani 1 2 d S

loop_
_atom_site_aniso_label
_atom_site_aniso_U_11
_atom_site_aniso_U_22
_atom_site_aniso_U_33
_atom_site_aniso_U_23
_atom_site_aniso_U_13
_atom_site_aniso_U_12
C1 0.0388(9) 0.0556(9) 0.0753(11) 0.0123(8) 0.0017(7) 0.0037(7)
C2 0.0375(9) 0.0802(13) 0.0848(13) 0.0240(10) 0.0024(8) 0.0146(8)
C3 0.0243(11) 0.153(3) 0.0499(13) 0.000 -0.0015(9) 0.000
C4 0.0534(11) 0.1089(18) 0.1078(17) 0.0555(15) 0.0068(11) 0.0016(11)
C5 0.0712(14) 0.0599(12) 0.133(2) -0.0217(13) 0.0080(13) -0.0038(9)
C6 0.0295(10) 0.0871(17) 0.0512(12) 0.000 -0.0018(9) 0.000
C7 0.0306(10) 0.0827(17) 0.0616(14) 0.000 -0.0100(9) 0.000
C8 0.0742(15) 0.101(2) 0.165(3) -0.0366(19) -0.0424(18) 0.0016(13)
C9 0.0282(14) 0.307(8) 0.099(3) 0.000 -0.0023(16) 0.000
N1 0.0308(8) 0.0512(10) 0.0495(9) 0.000 -0.0056(7) 0.000
N2 0.0256(10) 0.252(4) 0.0475(12) 0.000 -0.0006(9) 0.000
O1 0.0333(8) 0.0764(11) 0.0679(10) 0.000 -0.0147(7) 0.000
O2 0.0276(8) 0.153(2) 0.0532(10) 0.000 -0.0041(7) 0.000
O3 0.0389(9) 0.1297(18) 0.0539(10) 0.000 -0.0002(7) 0.000

loop_
_atom_type_symbol
_atom_type_description
_atom_type_scat_dispersion_real
_atom_type_scat_dispersion_imag
_atom_type_scat_source
C C 0.0033 0.0016 'International Tables Vol C Tables 4.2.6.8 and 6.1.1.4'
H H 0.0000 0.0000 'International Tables Vol C Tables 4.2.6.8 and 6.1.1.4'
N N 0.0061 0.0033 'International Tables Vol C Tables 4.2.6.8 and 6.1.1.4'
O O 0.0106 0.0060 'International Tables Vol C Tables 4.2.6.8 and 6.1.1.4'

loop_
_geom_angle_atom_site_label_1
_geom_angle_atom_site_label_2
_geom_angle_atom_site_label_3
_geom_angle
_geom_angle_site_symmetry_1
_geom_angle_site_symmetry_3
N1 C1 C4 108.34(16) . .
N1 C1 C2 109.50(14) . .
C4 C1 C2 112.04(16) . .
N1 C1 C5 106.95(16) . .
C4 C1 C5 110.26(18) . .
C2 C1 C5 109.62(16) . .
C3 C2 C1 114.29(16) . .
C3 C2 H2A 106.3(14) . .
C1 C2 H2A 110.7(14) . .
C3 C2 H2B 115.0(13) . .
C1 C2 H2B 105.5(13) . .
H2A C2 H2B 104.7(18) . .
N2 C3 C2 109.71(13) . 8_565
N2 C3 C2 109.71(13) . .
C2 C3 C2 107.6(2) 8_565 .
N2 C3 H3A 107(2) . .
C2 C3 H3A 111.3(10) 8_565 .
C2 C3 H3A 111.3(10) . .
C1 C4 H4C 109.5 . .
C1 C4 H4B 109.5 . .
H4C C4 H4B 109.5 . .
C1 C4 H4A 109.5 . .
H4C C4 H4A 109.5 . .
H4B C4 H4A 109.5 . .
C1 C5 H5C 109.5 . .
C1 C5 H5B 109.5 . .
H5C C5 H5B 109.5 . .
C1 C5 H5A 109.5 . .
H5C C5 H5A 109.5 . .
H5B C5 H5A 109.5 . .
O3 C6 N2 125.1(2) . .
O3 C6 O2 126.3(2) . .
N2 C6 O2 108.6(2) . .
O2 C7 C8 110.60(14) . .
O2 C7 C8 110.60(14) . 8_565
C8 C7 C8 110.0(3) . 8_565
O2 C7 C9 103.6(2) . .
C8 C7 C9 110.93(17) . .
C8 C7 C9 110.93(17) 8_565 .
C7 C8 H8C 109.5 . .
C7 C8 H8B 109.5 . .
H8C C8 H8B 109.5 . .
C7 C8 H8A 109.5 . .
H8C C8 H8A 109.5 . .
H8B C8 H8A 109.5 . .
C7 C9 H9B 112(3) . .
C7 C9 H9A 114(4) . .
H9B C9 H9A 109(3) . .
O1 N1 C1 114.93(9) . 8_565
O1 N1 C1 114.92(9) . .
C1 N1 C1 127.51(17) 8_565 .
C6 N2 C3 125.0(2) . .
C6 N2 H2N 117.5 . .
C3 N2 H2N 117.5 . .
C6 O2 C7 122.77(19) . .

loop_
_geom_bond_atom_site_label_1
_geom_bond_atom_site_label_2
_geom_bond_distance
_geom_bond_site_symmetry_2
C1 N1 1.4811(18) .
C1 C4 1.528(3) .
C1 C2 1.530(2) .
C1 C5 1.533(3) .
C2 C3 1.519(3) .
C2 H2A 0.96(2) .
C2 H2B 0.97(2) .
C3 N2 1.459(3) .
C3 C2 1.519(3) 8_565
C3 H3A 1.00(4) .
C4 H4C 0.9600 .
C4 H4B 0.9600 .
C4 H4A 0.9600 .
C5 H5C 0.9600 .
C5 H5B 0.9600 .
C5 H5A 0.9600 .
C6 O3 1.191(3) .
C6 N2 1.327(3) .
C6 O2 1.347(3) .
C7 O2 1.458(3) .
C7 C8 1.491(3) .
C7 C8 1.491(3) 8_565
C7 C9 1.492(4) .
C8 H8C 0.9600 .
C8 H8B 0.9600 .
C8 H8A 0.9600 .
C9 H9B 0.960(3) .
C9 H9A 0.960(3) .
N1 O1 1.285(2) .
N1 C1 1.4811(18) 8_565
N2 H2N 0.8600 .

loop_
_geom_hbond_atom_site_label_D
_geom_hbond_atom_site_label_H
_geom_hbond_atom_site_label_A
_geom_hbond_distance_DH
_geom_hbond_distance_HA
_geom_hbond_distance_DA
_geom_hbond_angle_DHA
_geom_hbond_site_symmetry_A
N2 H2N O1 0.86 2.06 2.868(3) 157.3 6_557

loop_
_geom_torsion_atom_site_label_1
_geom_torsion_atom_site_label_2
_geom_torsion_atom_site_label_3
_geom_torsion_atom_site_label_4
_geom_torsion
_geom_torsion_site_symmetry_1
_geom_torsion_site_symmetry_4
N1 C1 C2 C3 -43.2(2) . .
C4 C1 C2 C3 77.0(2) . .
C5 C1 C2 C3 -160.26(18) . .
C1 C2 C3 N2 179.86(17) . .
C1 C2 C3 C2 60.6(3) . 8_565
C4 C1 N1 O1 66.4(2) . .
C2 C1 N1 O1 -171.10(17) . .
C5 C1 N1 O1 -52.4(2) . .
C4 C1 N1 C1 -94.0(2) . 8_565
C2 C1 N1 C1 28.4(3) . 8_565
C5 C1 N1 C1 147.13(18) . 8_565
O3 C6 N2 C3 0.0 . .
O2 C6 N2 C3 180.0 . .
C2 C3 N2 C6 -121.02(15) 8_565 .
C2 C3 N2 C6 121.02(15) . .
O3 C6 O2 C7 0.0 . .
N2 C6 O2 C7 180.0 . .
C8 C7 O2 C6 61.07(19) . .
C8 C7 O2 C6 -61.07(19) 8_565 .
C9 C7 O2 C6 180.0 . .
